data_2105962
loop_
_publ_author_name
'Rezler, Mateusz'
'\.Zo\/lek, Teresa'
'Wolska, Irena'
'Maciejewska, Dorota'

_publ_section_title
;
 Structural aspects of intermolecular interactions in the solid state of
 1,4-dibenzylpiperazines bearing nitrile or amidine groups
;
_journal_coeditor_code BM5065
_journal_issue 5
_journal_name_full 'Acta Crystallographica Section B'
_journal_page_first 820
_journal_page_last 827
_journal_paper_doi 10.1107/S2052520614013754
_journal_volume 70
_journal_year 2014
_chemical_formula_moiety 'C20 H30 N6, 4(Cl), 4(H2 O)'
_chemical_formula_sum 'C20 H38 Cl4 N6 O4'
_chemical_formula_weight 568.36
_chemical_name_systematic
;
1,4-bis(4-amidinobenzyl)piperazine tetrahydrochloride
;
_space_group_IT_number 14
_symmetry_cell_setting monoclinic
_symmetry_space_group_name_Hall '-P 2yn'
_symmetry_space_group_name_H-M 'P 1 21/n 1'
_atom_sites_solution_hydrogens mixed
_atom_sites_solution_primary direct
_atom_sites_solution_secondary difmap
_audit_creation_method SHELXL-97
_cell_angle_alpha 90.00
_cell_angle_beta 99.274(2)
_cell_angle_gamma 90.00
_cell_formula_units_Z 2
_cell_length_a 6.1121(2)
_cell_length_b 12.8231(3)
_cell_length_c 18.3831(4)
_cell_measurement_reflns_used 1496
_cell_measurement_temperature 130.0(10)
_cell_measurement_theta_max 61.5448
_cell_measurement_theta_min 2.4316
_cell_volume 1421.96(7)
_computing_cell_refinement 'CrysAlisPro (Agilent Technologies, 2012)'
_computing_data_collection 'CrysAlisPro (Agilent Technologies, 2012)'
_computing_data_reduction 'CrysAlisPro (Agilent Technologies, 2012)'
_computing_molecular_graphics 'Mercury (Macrae et al., 2006)'
_computing_publication_material 'SHELXL-97 (Sheldrick,1997)'
_computing_structure_refinement 'SHELXL-97 (Sheldrick, 1997)'
_computing_structure_solution 'SHELXS-97 (Sheldrick, 1990)'
_diffrn_ambient_temperature 130.0(10)
_diffrn_measured_fraction_theta_full 0.993
_diffrn_measured_fraction_theta_max 0.972
_diffrn_measurement_device_type 'SuperNova, Single source at offset), Atlas'
_diffrn_measurement_method '\w scans'
_diffrn_radiation_monochromator mirror
_diffrn_radiation_source 'SuperNova (Cu) X-ray Source'
_diffrn_radiation_type CuK\a
_diffrn_radiation_wavelength 1.54184
_diffrn_reflns_av_R_equivalents 0.0152
_diffrn_reflns_av_sigmaI/netI 0.0167
_diffrn_reflns_limit_h_max 7
_diffrn_reflns_limit_h_min -4
_diffrn_reflns_limit_k_max 15
_diffrn_reflns_limit_k_min -14
_diffrn_reflns_limit_l_max 19
_diffrn_reflns_limit_l_min -22
_diffrn_reflns_number 6224
_diffrn_reflns_theta_full 70.00
_diffrn_reflns_theta_max 75.40
_diffrn_reflns_theta_min 4.22
_exptl_absorpt_coefficient_mu 4.084
_exptl_absorpt_correction_T_max 1.00000
_exptl_absorpt_correction_T_min 0.63173
_exptl_absorpt_correction_type multi-scan
_exptl_absorpt_process_details
;
CrysAlisPro, Agilent Technologies,
Version 1.171.36.20 (release 27-06-2012 CrysAlis171 .NET)
(compiled Jul 11 2012,15:38:31)
Empirical absorption correction using spherical harmonics,
 implemented in SCALE3 ABSPACK scaling algorithm.
;
_exptl_crystal_colour colourless
_exptl_crystal_density_diffrn 1.327
_exptl_crystal_density_method 'not measured'
_exptl_crystal_description needle
_exptl_crystal_F_000 600
_exptl_crystal_size_max 0.5
_exptl_crystal_size_mid 0.1
_exptl_crystal_size_min 0.08
_refine_diff_density_max 0.245
_refine_diff_density_min -0.211
_refine_ls_extinction_method none
_refine_ls_goodness_of_fit_ref 1.037
_refine_ls_hydrogen_treatment refall
_refine_ls_matrix_type full
_refine_ls_number_parameters 230
_refine_ls_number_reflns 2866
_refine_ls_number_restraints 0
_refine_ls_restrained_S_all 1.015
_refine_ls_R_factor_all 0.0280
_refine_ls_R_factor_gt 0.0274
_refine_ls_shift/su_max 0.001
_refine_ls_shift/su_mean 0.000
_refine_ls_structure_factor_coef Fsqd
_refine_ls_weighting_details 'calc w=1/[\s^2^(Fo^2^)+(0.0403P)^2^+0.5773P] where P=(Fo^2^+2Fc^2^)/3'
_refine_ls_weighting_scheme calc
_refine_ls_wR_factor_gt 0.0727
_refine_ls_wR_factor_ref 0.0733
_reflns_number_gt 2771
_reflns_number_total 2866
_reflns_threshold_expression >2sigma(I)
_cod_data_source_file bm5065sup1.cif
_cod_data_source_block pnt2
_cod_depositor_comments 'Adding full bibliography for 2105961--2105962.cif.'
_cod_original_sg_symbol_H-M P2(1)/n
_cod_database_code 2105962

loop_
_symmetry_equiv_pos_as_xyz
'x, y, z'
'-x+1/2, y+1/2, -z+1/2'
'-x, -y, -z'
'x-1/2, -y-1/2, z-1/2'

loop_
_atom_site_type_symbol
_atom_site_label
_atom_site_fract_x
_atom_site_fract_y
_atom_site_fract_z
_atom_site_U_iso_or_equiv
_atom_site_adp_type
_atom_site_calc_flag
_atom_site_occupancy
_atom_site_symmetry_multiplicity
C C1 0.4602(2) 0.25750(9) 0.10510(7) 0.0191(2) Uani d 1 1
C C2 0.3358(2) 0.33382(10) 0.06331(7) 0.0243(3) Uani d 1 1
H H2A 0.363(3) 0.3484(13) 0.0133(9) 0.027(4) Uiso d 1 1
C C3 0.1766(2) 0.38987(10) 0.09256(7) 0.0242(3) Uani d 1 1
H H3A 0.090(3) 0.4387(15) 0.0638(10) 0.035(5) Uiso d 1 1
C C4 0.1431(2) 0.37163(9) 0.16469(7) 0.0188(2) Uani d 1 1
C C5 0.2698(2) 0.29650(10) 0.20730(7) 0.0194(2) Uani d 1 1
H H5A 0.253(3) 0.2858(12) 0.2573(9) 0.021(4) Uiso d 1 1
C C6 0.4263(2) 0.23956(10) 0.17714(7) 0.0197(2) Uani d 1 1
H H6A 0.515(3) 0.1891(14) 0.2048(9) 0.027(4) Uiso d 1 1
C C7 -0.0282(2) 0.43176(10) 0.19541(7) 0.0204(3) Uani d 1 1
C C8 0.6300(2) 0.19590(10) 0.07227(7) 0.0207(3) Uani d 1 1
H H8A 0.739(3) 0.1636(13) 0.1107(9) 0.024(4) Uiso d 1 1
H H8B 0.701(3) 0.2381(13) 0.0408(9) 0.023(4) Uiso d 1 1
C C9 0.4224(2) 0.02784(10) 0.06722(7) 0.0197(2) Uani d 1 1
H H9A 0.316(3) 0.0590(13) 0.0918(9) 0.025(4) Uiso d 1 1
H H9B 0.542(3) 0.0025(12) 0.1037(9) 0.022(4) Uiso d 1 1
C C10 0.6855(2) 0.05874(10) -0.01800(7) 0.0195(2) Uani d 1 1
H H10A 0.808(3) 0.0340(12) 0.0180(8) 0.018(4) Uiso d 1 1
H H10B 0.732(3) 0.1131(14) -0.0483(9) 0.026(4) Uiso d 1 1
N N1 0.52109(17) 0.10900(8) 0.02358(6) 0.0178(2) Uani d 1 1
N N2 -0.0708(2) 0.52765(9) 0.17266(7) 0.0247(2) Uani d 1 1
H H2B -0.174(3) 0.5625(16) 0.1866(10) 0.038(5) Uiso d 1 1
H H2C 0.015(3) 0.5567(16) 0.1460(11) 0.042(5) Uiso d 1 1
N N3 -0.13564(19) 0.38704(9) 0.24356(6) 0.0238(2) Uani d 1 1
H H3B -0.238(3) 0.4209(14) 0.2605(9) 0.029(4) Uiso d 1 1
H H3C -0.117(3) 0.3209(15) 0.2551(9) 0.026(4) Uiso d 1 1
Cl Cl1 1.00818(5) 0.00448(2) 0.175051(17) 0.02406(10) Uani d 1 1
Cl Cl2 -0.20790(5) 0.32769(3) -0.080094(18) 0.02796(10) Uani d 1 1
O O1 1.19156(19) 0.17886(9) -0.07956(7) 0.0365(3) Uani d 1 1
O O2 0.90505(17) 0.16698(8) 0.28880(6) 0.0255(2) Uani d 1 1
H H1 0.408(3) 0.1363(16) -0.0085(10) 0.038(5) Uiso d 1 1
H H2AW 1.001(4) 0.1687(18) 0.3271(13) 0.055(6) Uiso d 1 1
H H2BW 0.961(4) 0.1271(18) 0.2587(12) 0.052(6) Uiso d 1 1
H H1AW 1.127(4) 0.1378(18) -0.1093(12) 0.046(6) Uiso d 1 1
H H1BW 1.093(4) 0.223(2) -0.0764(13) 0.065(7) Uiso d 1 1

loop_
_atom_site_aniso_label
_atom_site_aniso_U_11
_atom_site_aniso_U_22
_atom_site_aniso_U_33
_atom_site_aniso_U_12
_atom_site_aniso_U_13
_atom_site_aniso_U_23
C1 0.0206(6) 0.0146(5) 0.0229(6) -0.0007(5) 0.0057(5) -0.0026(4)
C2 0.0351(7) 0.0188(6) 0.0204(6) 0.0050(5) 0.0091(5) 0.0004(5)
C3 0.0317(7) 0.0187(6) 0.0221(6) 0.0076(5) 0.0045(5) 0.0009(5)
C4 0.0200(6) 0.0146(6) 0.0221(6) -0.0016(4) 0.0048(5) -0.0047(4)
C5 0.0214(6) 0.0183(6) 0.0190(6) -0.0020(5) 0.0051(5) -0.0010(5)
C6 0.0193(6) 0.0172(6) 0.0224(6) 0.0008(5) 0.0031(5) 0.0011(5)
C7 0.0199(6) 0.0186(6) 0.0226(6) -0.0003(5) 0.0029(5) -0.0045(5)
C8 0.0210(6) 0.0165(6) 0.0260(6) -0.0012(5) 0.0082(5) -0.0027(5)
C9 0.0234(6) 0.0156(6) 0.0228(6) 0.0002(5) 0.0124(5) 0.0001(5)
C10 0.0205(6) 0.0154(6) 0.0257(6) 0.0003(5) 0.0127(5) -0.0006(5)
N1 0.0189(5) 0.0139(5) 0.0225(5) 0.0009(4) 0.0092(4) -0.0005(4)
N2 0.0270(6) 0.0184(5) 0.0314(6) 0.0044(5) 0.0124(5) -0.0008(5)
N3 0.0237(6) 0.0192(6) 0.0309(6) 0.0012(4) 0.0118(5) -0.0021(5)
Cl1 0.02477(17) 0.02354(17) 0.02534(17) -0.00187(11) 0.00850(12) 0.00067(11)
Cl2 0.02792(18) 0.02546(18) 0.03057(18) 0.00152(12) 0.00495(13) 0.00601(12)
O1 0.0331(6) 0.0279(6) 0.0443(7) 0.0077(5) -0.0063(5) -0.0080(5)
O2 0.0254(5) 0.0246(5) 0.0271(5) -0.0031(4) 0.0063(4) -0.0005(4)

loop_
_atom_type_symbol
_atom_type_description
_atom_type_scat_dispersion_real
_atom_type_scat_dispersion_imag
_atom_type_scat_source
C C 0.0181 0.0091 'International Tables Vol C Tables 4.2.6.8 and 6.1.1.4'
H H 0.0000 0.0000 'International Tables Vol C Tables 4.2.6.8 and 6.1.1.4'
N N 0.0311 0.0180 'International Tables Vol C Tables 4.2.6.8 and 6.1.1.4'
O O 0.0492 0.0322 'International Tables Vol C Tables 4.2.6.8 and 6.1.1.4'
Cl Cl 0.3639 0.7018 'International Tables Vol C Tables 4.2.6.8 and 6.1.1.4'

loop_
_geom_angle_atom_site_label_1
_geom_angle_atom_site_label_2
_geom_angle_atom_site_label_3
_geom_angle_site_symmetry_1
_geom_angle_site_symmetry_3
_geom_angle
C2 C1 C6 . . 119.30(11)
C2 C1 C8 . . 119.87(11)
C6 C1 C8 . . 120.83(11)
C3 C2 C1 . . 120.37(12)
C3 C2 H2A . . 120.0(10)
C1 C2 H2A . . 119.6(10)
C2 C3 C4 . . 120.13(12)
C2 C3 H3A . . 120.1(11)
C4 C3 H3A . . 119.8(11)
C3 C4 C5 . . 119.78(11)
C3 C4 C7 . . 119.73(11)
C5 C4 C7 . . 120.49(11)
C6 C5 C4 . . 119.67(11)
C6 C5 H5A . . 120.0(10)
C4 C5 H5A . . 120.3(10)
C5 C6 C1 . . 120.73(12)
C5 C6 H6A . . 121.4(10)
C1 C6 H6A . . 117.8(10)
N2 C7 N3 . . 121.90(12)
N2 C7 C4 . . 118.81(12)
N3 C7 C4 . . 119.28(12)
C1 C8 N1 . . 110.93(10)
C1 C8 H8A . . 111.3(10)
N1 C8 H8A . . 107.3(10)
C1 C8 H8B . . 110.9(10)
N1 C8 H8B . . 105.1(10)
H8A C8 H8B . . 111.1(14)
N1 C9 C10 . 3_655 111.30(10)
N1 C9 H9A . . 109.4(10)
C10 C9 H9A 3_655 . 109.3(10)
N1 C9 H9B . . 106.3(10)
C10 C9 H9B 3_655 . 112.1(9)
H9A C9 H9B . . 108.4(14)
N1 C10 C9 . 3_655 110.86(10)
N1 C10 H10A . . 107.5(9)
C9 C10 H10A 3_655 . 112.4(9)
N1 C10 H10B . . 105.6(10)
C9 C10 H10B 3_655 . 109.0(10)
H10A C10 H10B . . 111.3(13)
C9 N1 C10 . . 109.52(9)
C9 N1 C8 . . 111.77(10)
C10 N1 C8 . . 110.50(9)
C9 N1 H1 . . 106.7(12)
C10 N1 H1 . . 109.8(12)
C8 N1 H1 . . 108.5(12)
C7 N2 H2B . . 121.1(13)
C7 N2 H2C . . 118.8(14)
H2B N2 H2C . . 120.0(19)
C7 N3 H3B . . 119.6(12)
C7 N3 H3C . . 121.7(11)
H3B N3 H3C . . 118.3(16)
H1AW O1 H1BW . . 102(2)
H2AW O2 H2BW . . 105(2)

loop_
_geom_bond_atom_site_label_1
_geom_bond_atom_site_label_2
_geom_bond_site_symmetry_2
_geom_bond_distance
C1 C2 . 1.3920(18)
C1 C6 . 1.3922(17)
C1 C8 . 1.5056(16)
C2 C3 . 1.3862(19)
C2 H2A . 0.977(17)
C3 C4 . 1.3938(18)
C3 H3A . 0.928(19)
C4 C5 . 1.3949(18)
C4 C7 . 1.4835(17)
C5 C6 . 1.3877(17)
C5 H5A . 0.952(16)
C6 H6A . 0.939(18)
C7 N2 . 1.3112(18)
C7 N3 . 1.3155(17)
C8 N1 . 1.5146(16)
C8 H8A . 0.979(17)
C8 H8B . 0.946(17)
C9 N1 . 1.4987(15)
C9 C10 3_655 1.5145(18)
C9 H9A . 0.939(17)
C9 H9B . 0.966(17)
C10 N1 . 1.5022(14)
C10 C9 3_655 1.5145(18)
C10 H10A . 0.970(15)
C10 H10B . 0.964(17)
N1 H1 . 0.90(2)
N2 H2B . 0.85(2)
N2 H2C . 0.86(2)
N3 H3B . 0.859(19)
N3 H3C . 0.877(19)
O1 H1AW . 0.81(2)
O1 H1BW . 0.84(3)
O2 H2AW . 0.84(2)
O2 H2BW . 0.86(2)

loop_
_geom_hbond_atom_site_label_D
_geom_hbond_atom_site_label_H
_geom_hbond_atom_site_label_A
_geom_hbond_site_symmetry_A
_geom_hbond_distance_DH
_geom_hbond_distance_HA
_geom_hbond_distance_DA
_geom_hbond_angle_DHA
C8 H8A Cl1 . 0.979(17) 2.766(17) 3.6783(14) 155.2(13)
C6 H6A O2 . 0.939(18) 2.639(17) 3.4216(16) 141.2(13)
O2 H2BW Cl1 . 0.86(2) 2.25(2) 3.0882(11) 163(2)
C8 H8B Cl2 1_655 0.946(17) 2.641(17) 3.5465(13) 160.6(13)
C10 H10B Cl2 1_655 0.964(17) 2.849(18) 3.7231(13) 151.3(13)
O1 H1BW Cl2 1_655 0.84(3) 2.27(3) 3.0977(12) 171(2)
N3 H3C O2 1_455 0.877(19) 2.066(19) 2.9411(15) 174.7(16)
C9 H9A Cl1 1_455 0.939(17) 2.701(17) 3.4710(12) 139.7(13)
N1 H1 O1 1_455 0.90(2) 1.79(2) 2.6875(16) 173.2(18)
O1 H1AW Cl1 3_755 0.81(2) 2.27(2) 3.0673(12) 167(2)
N2 H2C Cl2 3_565 0.86(2) 2.35(2) 3.1894(13) 166.4(19)
O2 H2AW Cl2 4_766 0.84(2) 2.26(2) 3.0939(11) 173(2)
N2 H2B O2 2 0.85(2) 2.05(2) 2.8870(15) 170.4(19)
N3 H3B Cl1 2 0.859(19) 2.432(19) 3.2847(12) 171.8(15)

loop_
_geom_torsion_atom_site_label_1
_geom_torsion_atom_site_label_2
_geom_torsion_atom_site_label_3
_geom_torsion_atom_site_label_4
_geom_torsion_site_symmetry_1
_geom_torsion
C6 C1 C2 C3 . -1.3(2)
C8 C1 C2 C3 . 178.98(12)
C1 C2 C3 C4 . 1.3(2)
C2 C3 C4 C5 . -0.2(2)
C2 C3 C4 C7 . -179.79(12)
C3 C4 C5 C6 . -0.85(18)
C7 C4 C5 C6 . 178.72(11)
C4 C5 C6 C1 . 0.83(19)
C2 C1 C6 C5 . 0.26(19)
C8 C1 C6 C5 . 179.94(11)
C3 C4 C7 N2 . -31.64(18)
C5 C4 C7 N2 . 148.80(13)
C3 C4 C7 N3 . 147.18(13)
C5 C4 C7 N3 . -32.38(18)
C2 C1 C8 N1 . -80.34(14)
C6 C1 C8 N1 . 99.97(13)
C10 C9 N1 C10 3_655 -57.07(14)
C10 C9 N1 C8 3_655 -179.86(10)
C9 C10 N1 C9 3_655 56.80(14)
C9 C10 N1 C8 3_655 -179.65(10)
C1 C8 N1 C9 . -66.53(13)
C1 C8 N1 C10 . 171.23(10)
